data_7004067
loop_
_publ_author_name
'Dymon, John'
'Wibby, Ryan'
'Kleingardner, Jesse'
'Tanski, Joseph M.'
'Guzei, Ilia A.'
'Holbrey, John D.'
'Larsen, Anna S.'

_publ_section_title
;
 Designing ionic liquids with boron cluster anions: alkylpyridinium and
 imidazolium [nido-C2B9H11] and [closo-CB11H12] carborane salts
;
_journal_issue 22
_journal_name_full 'Dalton Transactions'
_journal_page_first 2999
_journal_page_last 3006
_journal_paper_doi 10.1039/b802374c
_journal_year 2008
_chemical_formula_moiety 'C6 N2 H11 1+,C2 B9 H12 1-'
_chemical_formula_sum 'C8 H23 B9 N2'
_chemical_formula_weight 244.57
_chemical_name_common '1-hexylpyridinium methylcarborane'
_chemical_name_systematic
;

?

;
_space_group_IT_number 2
_symmetry_cell_setting triclinic
_symmetry_space_group_name_Hall '-P 1'
_symmetry_space_group_name_H-M 'P -1'
_atom_sites_solution_hydrogens geom
_atom_sites_solution_primary direct
_atom_sites_solution_secondary difmap
_audit_creation_method SHELXL-97
_cell_angle_alpha 87.7610(10)
_cell_angle_beta 84.0010(10)
_cell_angle_gamma 82.9060(10)
_cell_formula_units_Z 2
_cell_length_a 7.1768(6)
_cell_length_b 8.3083(7)
_cell_length_c 12.5616(11)
_cell_measurement_reflns_used 3698
_cell_measurement_temperature 125(2)
_cell_measurement_theta_max 29.40
_cell_measurement_theta_min 2.47
_cell_volume 738.95(11)
_computing_cell_refinement 'Bruker SMART'
_computing_data_collection 'Bruker SMART'
_computing_data_reduction 'Bruker SAINT'
_computing_molecular_graphics 'Bruker SHELXTL'
_computing_publication_material 'Bruker SHELXTL'
_computing_structure_refinement 'SHELXL-97 (Sheldrick, 1997)'
_computing_structure_solution 'SHELXS-97 (Sheldrick, 1990)'
_diffrn_ambient_temperature 125(2)
_diffrn_measured_fraction_theta_full 0.995
_diffrn_measured_fraction_theta_max 0.995
_diffrn_measurement_device_type 'CCD area detector'
_diffrn_measurement_method 'phi and omega scans'
_diffrn_radiation_monochromator graphite
_diffrn_radiation_source 'fine-focus sealed tube'
_diffrn_radiation_type MoK\a
_diffrn_radiation_wavelength 0.71073
_diffrn_reflns_av_R_equivalents 0.0315
_diffrn_reflns_av_sigmaI/netI 0.0441
_diffrn_reflns_limit_h_max 9
_diffrn_reflns_limit_h_min -9
_diffrn_reflns_limit_k_max 10
_diffrn_reflns_limit_k_min -10
_diffrn_reflns_limit_l_max 16
_diffrn_reflns_limit_l_min -16
_diffrn_reflns_number 9085
_diffrn_reflns_theta_full 27.48
_diffrn_reflns_theta_max 27.48
_diffrn_reflns_theta_min 1.63
_exptl_absorpt_coefficient_mu 0.055
_exptl_absorpt_correction_T_max 0.9994
_exptl_absorpt_correction_T_min 0.9901
_exptl_absorpt_correction_type empirical
_exptl_absorpt_process_details sadabs
_exptl_crystal_colour Colorless
_exptl_crystal_density_diffrn 1.099
_exptl_crystal_density_method 'not measured'
_exptl_crystal_description Bulk
_exptl_crystal_F_000 260
_exptl_crystal_size_max 0.18
_exptl_crystal_size_mid 0.14
_exptl_crystal_size_min 0.01
_refine_diff_density_max 1.334
_refine_diff_density_min -0.570
_refine_diff_density_rms 0.074
_refine_ls_extinction_method none
_refine_ls_goodness_of_fit_ref 1.068
_refine_ls_hydrogen_treatment mixed
_refine_ls_matrix_type full
_refine_ls_number_parameters 270
_refine_ls_number_reflns 3384
_refine_ls_number_restraints 476
_refine_ls_restrained_S_all 1.002
_refine_ls_R_factor_all 0.1253
_refine_ls_R_factor_gt 0.0887
_refine_ls_shift/su_max 0.002
_refine_ls_shift/su_mean 0.000
_refine_ls_structure_factor_coef Fsqd
_refine_ls_weighting_details 'calc w=1/[\s^2^(Fo^2^)+(0.1123P)^2^+1.3127P] where P=(Fo^2^+2Fc^2^)/3'
_refine_ls_weighting_scheme calc
_refine_ls_wR_factor_gt 0.2396
_refine_ls_wR_factor_ref 0.2661
_reflns_number_gt 2327
_reflns_number_total 3384
_reflns_threshold_expression >2sigma(I)
_cod_data_source_file b802374c.txt
_cod_data_source_block al343b
_cod_depositor_comments
;
The following automatic conversions were performed:
'_symmetry_cell_setting' value 'Triclinic' changed to 'triclinic'
according to '/home/saulius/struct/CIF-dictionaries/cif_core.dic'
dictionary named 'cif_core.dic' version 2.4.1 from 2010-06-29.

Automatic conversion script
Id: cif_fix_enum 1527 2010-12-29 10:47:43Z saulius 
;
_cod_original_sg_symbol_H-M P-1
_cod_database_code 7004067

loop_
_symmetry_equiv_pos_as_xyz
'x, y, z'
'-x, -y, -z'

loop_
_atom_site_label
_atom_site_type_symbol
_atom_site_fract_x
_atom_site_fract_y
_atom_site_fract_z
_atom_site_U_iso_or_equiv
_atom_site_adp_type
_atom_site_occupancy
_atom_site_symmetry_multiplicity
_atom_site_calc_flag
_atom_site_refinement_flags
_atom_site_disorder_assembly
_atom_site_disorder_group
N1 N -0.0145(3) 0.7482(3) 0.09067(19) 0.0260(5) Uani 1 1 d . . .
C2 C -0.0536(4) 0.7198(3) 0.1949(2) 0.0300(6) Uani 1 1 d . . .
H2A H -0.1608 0.6744 0.2283 0.036 Uiso 1 1 calc R . .
N2 N 0.0864(4) 0.7672(3) 0.2444(2) 0.0385(7) Uani 1 1 d . . .
C4 C 0.2151(4) 0.8252(4) 0.1694(3) 0.0413(8) Uani 1 1 d . . .
H4A H 0.3282 0.8660 0.1827 0.050 Uiso 1 1 calc R . .
C3 C 0.1532(4) 0.8139(3) 0.0751(3) 0.0347(7) Uani 1 1 d . . .
H3A H 0.2139 0.8457 0.0081 0.042 Uiso 1 1 calc R . .
C1 C -0.1332(5) 0.7217(4) 0.0066(3) 0.0417(8) Uani 1 1 d . . .
H1A H -0.2443 0.6728 0.0384 0.063 Uiso 1 1 calc R . .
H1B H -0.0611 0.6487 -0.0464 0.063 Uiso 1 1 calc R . .
H1C H -0.1738 0.8257 -0.0284 0.063 Uiso 1 1 calc R . .
C5 C 0.1077(6) 0.7694(5) 0.3580(3) 0.0546(10) Uani 1 1 d . . .
H5A H 0.2284 0.7053 0.3725 0.066 Uiso 1 1 calc R . .
H5B H 0.1119 0.8825 0.3789 0.066 Uiso 1 1 calc R . .
C6 C -0.0409(7) 0.7055(6) 0.4192(4) 0.0715(13) Uani 1 1 d . . .
H6A H -0.0306 0.7200 0.4953 0.107 Uiso 1 1 calc R . .
H6B H -0.0352 0.5897 0.4054 0.107 Uiso 1 1 calc R . .
H6C H -0.1612 0.7621 0.3998 0.107 Uiso 1 1 calc R . .
B1 B 0.636(3) 0.341(3) 0.1789(15) 0.029(3) Uani 0.50 1 d PU A -1
H1 H 0.6834 0.4004 0.1008 0.035 Uiso 0.50 1 calc PR A -1
B2 B 0.743(2) 0.141(2) 0.2197(13) 0.0241(17) Uani 0.50 1 d PDU A -1
H2 H 0.8456 0.0541 0.1708 0.029 Uiso 0.50 1 calc PR A -1
H23 H 0.775(9) 0.175(3) 0.308(2) 0.029 Uiso 0.50 1 d PD B -1
B3 B 0.769(3) 0.321(3) 0.2899(16) 0.025(3) Uani 0.50 1 d PDU A -1
H3 H 0.9040 0.3731 0.2977 0.030 Uiso 0.50 1 calc PR A -1
B4 B 0.551(3) 0.465(3) 0.3067(18) 0.028(2) Uani 0.50 1 d PU A -1
H4 H 0.5538 0.5979 0.3158 0.033 Uiso 0.50 1 calc PR A -1
B5 B 0.409(3) 0.367(4) 0.222(2) 0.035(3) Uani 0.50 1 d PU A -1
H5 H 0.3092 0.4379 0.1701 0.042 Uiso 0.50 1 calc PR A -1
B6 B 0.526(4) 0.177(3) 0.193(2) 0.033(3) Uani 0.50 1 d PU A -1
H6 H 0.4968 0.1184 0.1188 0.040 Uiso 0.50 1 calc PR A -1
B7 B 0.356(3) 0.184(3) 0.304(2) 0.037(3) Uani 0.50 1 d PU A -1
H7 H 0.2188 0.1322 0.3072 0.045 Uiso 0.50 1 calc PR A -1
B8 B 0.3834(10) 0.3608(9) 0.3667(7) 0.0389(15) Uani 0.50 1 d PU A -1
H8 H 0.2602 0.4321 0.4125 0.047 Uiso 0.50 1 calc PR A -1
B9 B 0.569(3) 0.342(2) 0.4042(18) 0.028(2) Uani 0.50 1 d PU A -1
H9 H 0.6229 0.3517 0.4840 0.033 Uiso 0.50 1 calc PR A -1
C7 C 0.564(3) 0.061(2) 0.3028(17) 0.040(3) Uani 0.50 1 d PU A -1
H7A H 0.6136 -0.0660 0.3288 0.048 Uiso 0.50 1 calc PR A -1
C8 C 0.466(2) 0.184(3) 0.4021(18) 0.031(2) Uani 0.50 1 d PU A -1
H8A H 0.4662 0.1099 0.4787 0.037 Uiso 0.50 1 calc PR A -1
B1' B 0.655(3) 0.350(3) 0.1946(13) 0.020(2) Uani 0.50 1 d PU C -2
H1' H 0.7250 0.4107 0.1227 0.024 Uiso 0.50 1 calc PR C -2
B2' B 0.554(3) 0.454(3) 0.2917(17) 0.0241(17) Uani 0.50 1 d PU C -2
H2' H 0.4929 0.5831 0.3054 0.029 Uiso 0.50 1 calc PR C -2
B3' B 0.389(3) 0.370(3) 0.2228(16) 0.0186(19) Uani 0.50 1 d PDU C -2
H3' H 0.2608 0.4504 0.2014 0.022 Uiso 0.50 1 calc PR C -2
B4' B 0.508(3) 0.169(2) 0.1832(15) 0.0154(18) Uani 0.50 1 d PU C -2
H4' H 0.4776 0.1127 0.1084 0.019 Uiso 0.50 1 calc PR C -2
B5' B 0.754(2) 0.1580(18) 0.2373(10) 0.0165(17) Uani 0.50 1 d PU C -2
H5' H 0.8828 0.0941 0.1921 0.020 Uiso 0.50 1 calc PR C -2
B6' B 0.768(3) 0.334(2) 0.3124(15) 0.021(2) Uani 0.50 1 d PU C -2
H6' H 0.9003 0.3868 0.3239 0.025 Uiso 0.50 1 calc PR C -2
B7' B 0.7122(7) 0.1503(6) 0.3761(4) 0.0145(9) Uani 0.50 1 d PU C -2
H7' H 0.8088 0.0763 0.4288 0.017 Uiso 0.50 1 calc PR C -2
B8' B 0.567(2) 0.048(2) 0.3025(13) 0.0162(17) Uani 0.50 1 d PU C -2
H8' H 0.5691 -0.0868 0.3033 0.019 Uiso 0.50 1 calc PR C -2
B9' B 0.342(2) 0.189(3) 0.3001(17) 0.0188(19) Uani 0.50 1 d PDU C -2
H9' H 0.1877 0.1851 0.3238 0.023 Uiso 0.50 1 calc PR C -2
H39 H 0.2965 0.3334 0.3042 0.023 Uiso 0.50 1 d PRD C -2
C7' C 0.6057(18) 0.325(2) 0.3964(13) 0.022(2) Uani 0.50 1 d PU C -2
H7'1 H 0.5614 0.3974 0.4699 0.027 Uiso 0.50 1 calc PR C -2
C8' C 0.501(2) 0.177(2) 0.4006(15) 0.0227(19) Uani 0.50 1 d PU C -2
H8'1 H 0.4094 0.1726 0.4781 0.027 Uiso 0.50 1 calc PR C -2

loop_
_atom_site_aniso_label
_atom_site_aniso_U_11
_atom_site_aniso_U_22
_atom_site_aniso_U_33
_atom_site_aniso_U_23
_atom_site_aniso_U_13
_atom_site_aniso_U_12
N1 0.0281(12) 0.0206(11) 0.0305(12) -0.0021(9) -0.0036(9) -0.0066(9)
C2 0.0309(15) 0.0238(14) 0.0336(16) -0.0006(11) -0.0013(12) 0.0015(11)
N2 0.0425(15) 0.0331(14) 0.0392(15) -0.0167(11) -0.0169(12) 0.0133(11)
C4 0.0263(15) 0.0347(17) 0.064(2) -0.0202(15) -0.0050(15) -0.0019(12)
C3 0.0281(15) 0.0237(14) 0.0528(19) -0.0096(13) 0.0020(13) -0.0075(11)
C1 0.0460(19) 0.0455(19) 0.0390(18) 0.0028(14) -0.0165(15) -0.0181(15)
C5 0.054(2) 0.067(3) 0.043(2) -0.0127(18) -0.0107(17) 0.000(2)
C6 0.079(3) 0.071(3) 0.070(3) 0.010(2) -0.030(3) -0.016(3)
B1 0.030(6) 0.022(5) 0.035(5) 0.000(4) -0.006(4) 0.002(4)
B2 0.026(3) 0.011(3) 0.037(5) -0.006(3) -0.006(3) -0.0070(19)
B3 0.019(3) 0.017(4) 0.040(8) -0.013(4) -0.003(4) -0.002(3)
B4 0.023(4) 0.017(4) 0.043(6) -0.011(3) -0.008(4) 0.004(3)
B5 0.026(5) 0.032(5) 0.050(5) -0.001(4) -0.014(4) -0.002(4)
B6 0.033(5) 0.035(5) 0.035(5) -0.015(4) -0.010(4) -0.008(4)
B7 0.033(5) 0.031(6) 0.050(7) -0.005(5) -0.002(4) -0.010(5)
B8 0.033(3) 0.030(3) 0.052(4) -0.012(3) 0.002(3) 0.001(3)
B9 0.027(5) 0.015(4) 0.038(4) -0.012(3) 0.002(4) 0.009(4)
C7 0.050(6) 0.015(4) 0.053(6) -0.004(3) 0.010(5) -0.007(3)
C8 0.025(5) 0.026(4) 0.039(4) -0.009(3) 0.007(4) 0.001(4)
B1' 0.018(4) 0.018(4) 0.025(4) 0.001(3) -0.003(3) -0.011(3)
B2' 0.026(3) 0.011(3) 0.037(5) -0.006(3) -0.006(3) -0.0070(19)
B3' 0.017(4) 0.014(4) 0.026(4) -0.006(3) -0.002(3) 0.000(3)
B4' 0.016(4) 0.012(3) 0.020(4) -0.004(3) -0.008(3) -0.003(3)
B5' 0.015(3) 0.017(4) 0.019(4) -0.009(3) -0.002(3) -0.005(2)
B6' 0.027(3) 0.012(4) 0.027(6) -0.011(3) -0.010(4) -0.003(3)
B7' 0.017(2) 0.010(2) 0.016(2) -0.0055(17) -0.0058(18) 0.0028(17)
B8' 0.013(4) 0.015(4) 0.021(4) -0.002(3) -0.004(3) -0.001(3)
B9' 0.010(3) 0.012(4) 0.033(5) -0.004(4) 0.000(3) 0.002(3)
C7' 0.026(5) 0.014(4) 0.026(3) -0.011(3) -0.011(4) 0.010(3)
C8' 0.026(4) 0.020(4) 0.020(3) 0.000(3) 0.002(3) 0.003(4)

loop_
_atom_type_symbol
_atom_type_description
_atom_type_scat_dispersion_real
_atom_type_scat_dispersion_imag
_atom_type_scat_source
C C 0.0033 0.0016 'International Tables Vol C Tables 4.2.6.8 and 6.1.1.4'
H H 0.0000 0.0000 'International Tables Vol C Tables 4.2.6.8 and 6.1.1.4'
B B 0.0013 0.0007 'International Tables Vol C Tables 4.2.6.8 and 6.1.1.4'
N N 0.0061 0.0033 'International Tables Vol C Tables 4.2.6.8 and 6.1.1.4'

loop_
_geom_angle_atom_site_label_1
_geom_angle_atom_site_label_2
_geom_angle_atom_site_label_3
_geom_angle
_geom_angle_site_symmetry_1
_geom_angle_site_symmetry_3
_geom_angle_publ_flag
C2 N1 C3 108.4(3) . . ?
C2 N1 C1 126.1(3) . . ?
C3 N1 C1 125.4(3) . . ?
N1 C2 N2 107.3(3) . . ?
N1 C2 H2A 126.3 . . ?
N2 C2 H2A 126.3 . . ?
C2 N2 C4 109.0(3) . . ?
C2 N2 C5 129.5(3) . . ?
C4 N2 C5 121.5(3) . . ?
C3 C4 N2 107.2(3) . . ?
C3 C4 H4A 126.4 . . ?
N2 C4 H4A 126.4 . . ?
C4 C3 N1 108.1(3) . . ?
C4 C3 H3A 125.9 . . ?
N1 C3 H3A 125.9 . . ?
N1 C1 H1A 109.5 . . ?
N1 C1 H1B 109.5 . . ?
H1A C1 H1B 109.5 . . ?
N1 C1 H1C 109.5 . . ?
H1A C1 H1C 109.5 . . ?
H1B C1 H1C 109.5 . . ?
C6 C5 N2 111.3(4) . . ?
C6 C5 H5A 109.4 . . ?
N2 C5 H5A 109.4 . . ?
C6 C5 H5B 109.4 . . ?
N2 C5 H5B 109.4 . . ?
H5A C5 H5B 108.0 . . ?
C5 C6 H6A 109.5 . . ?
C5 C6 H6B 109.5 . . ?
H6A C6 H6B 109.5 . . ?
C5 C6 H6C 109.5 . . ?
H6A C6 H6C 109.5 . . ?
H6B C6 H6C 109.5 . . ?
B6 B1 B5 62.8(17) . . ?
B6 B1 B3 101.9(15) . . ?
B5 B1 B3 109.1(16) . . ?
B6 B1 B2 55.3(13) . . ?
B5 B1 B2 110.2(16) . . ?
B3 B1 B2 60.4(9) . . ?
B6 B1 B4 105.3(17) . . ?
B5 B1 B4 60.4(14) . . ?
B3 B1 B4 59.5(12) . . ?
B2 B1 B4 108.3(12) . . ?
B6 B1 H1 125.7 . . ?
B5 B1 H1 118.6 . . ?
B3 B1 H1 123.4 . . ?
B2 B1 H1 121.7 . . ?
B4 B1 H1 122.2 . . ?
H23 B2 B6 117(3) . . ?
H23 B2 C7 77(3) . . ?
B6 B2 C7 59.6(14) . . ?
H23 B2 B3 42.2(11) . . ?
B6 B2 B3 101.6(15) . . ?
C7 B2 B3 101.6(12) . . ?
H23 B2 B1 97.6(18) . . ?
B6 B2 B1 57.1(14) . . ?
C7 B2 B1 104.4(12) . . ?
B3 B2 B1 58.3(8) . . ?
H23 B2 H2 120.0 . . ?
B6 B2 H2 120.5 . . ?
C7 B2 H2 117.5 . . ?
B3 B2 H2 132.5 . . ?
B1 B2 H2 127.7 . . ?
H23 B2 H23 0.0(10) . . ?
B6 B2 H23 117(3) . . ?
C7 B2 H23 77(3) . . ?
B3 B2 H23 42.2(11) . . ?
B1 B2 H23 97.6(18) . . ?
H2 B2 H23 120.0 . . ?
H23 B3 B1 100.2(18) . . ?
H23 B3 B2 41.9(11) . . ?
B1 B3 B2 61.3(11) . . ?
H23 B3 B4 124(3) . . ?
B1 B3 B4 65.0(13) . . ?
B2 B3 B4 113.4(12) . . ?
H23 B3 B9 85(3) . . ?
B1 B3 B9 99.9(13) . . ?
B2 B3 B9 106.3(14) . . ?
B4 B3 B9 49.2(11) . . ?
H23 B3 H23 0(3) . . ?
B1 B3 H23 100.2(18) . . ?
B2 B3 H23 41.9(11) . . ?
B4 B3 H23 124(3) . . ?
B9 B3 H23 85(3) . . ?
H23 B3 H3 115.1 . . ?
B1 B3 H3 127.2 . . ?
B2 B3 H3 127.1 . . ?
B4 B3 H3 115.9 . . ?
B9 B3 H3 119.9 . . ?
H23 B3 H3 115.1 . . ?
B9 B4 B8 53.1(12) . . ?
B9 B4 B5 102.5(17) . . ?
B8 B4 B5 61.9(11) . . ?
B9 B4 B3 67.9(14) . . ?
B8 B4 B3 106.7(15) . . ?
B5 B4 B3 98.7(13) . . ?
B9 B4 B1 106.4(14) . . ?
B8 B4 B1 102.4(12) . . ?
B5 B4 B1 52.0(11) . . ?
B3 B4 B1 55.5(9) . . ?
B9 B4 H4 121.6 . . ?
B8 B4 H4 123.8 . . ?
B5 B4 H4 127.5 . . ?
B3 B4 H4 122.3 . . ?
B1 B4 H4 126.7 . . ?
B1 B5 B6 58.5(15) . . ?
B1 B5 B8 109.0(16) . . ?
B6 B5 B8 102.2(16) . . ?
B1 B5 B4 67.6(14) . . ?
B6 B5 B4 107.5(15) . . ?
B8 B5 B4 54.7(12) . . ?
B1 B5 B7 107.5(18) . . ?
B6 B5 B7 58.3(16) . . ?
B8 B5 B7 56.7(11) . . ?
B4 B5 B7 102.4(18) . . ?
B1 B5 H5 118.0 . . ?
B6 B5 H5 124.4 . . ?
B8 B5 H5 125.7 . . ?
B4 B5 H5 122.0 . . ?
B7 B5 H5 124.9 . . ?
B1 B5 H39 140.3 . . ?
B6 B5 H39 101.2 . . ?
B8 B5 H39 37.1 . . ?
B4 B5 H39 90.8 . . ?
B7 B5 H39 42.9 . . ?
H5 B5 H39 101.7 . . ?
B2 B6 B1 67.6(14) . . ?
B2 B6 C7 64.0(13) . . ?
B1 B6 C7 115.7(14) . . ?
B2 B6 B5 117.2(16) . . ?
B1 B6 B5 58.7(16) . . ?
C7 B6 B5 113.0(19) . . ?
B2 B6 B7 115.6(17) . . ?
B1 B6 B7 113(2) . . ?
C7 B6 B7 59.4(15) . . ?
B5 B6 B7 64.6(15) . . ?
B2 B6 H6 113.7 . . ?
B1 B6 H6 117.8 . . ?
C7 B6 H6 119.1 . . ?
B5 B6 H6 118.4 . . ?
B7 B6 H6 118.9 . . ?
C8 B7 C7 62.5(13) . . ?
C8 B7 B8 57.5(14) . . ?
C7 B7 B8 107.5(17) . . ?
C8 B7 B6 105.8(17) . . ?
C7 B7 B6 58.3(13) . . ?
B8 B7 B6 103.9(16) . . ?
C8 B7 B5 106(2) . . ?
C7 B7 B5 105.9(15) . . ?
B8 B7 B5 60.1(14) . . ?
B6 B7 B5 57.1(13) . . ?
C8 B7 H7 122.2 . . ?
C7 B7 H7 121.3 . . ?
B8 B7 H7 123.3 . . ?
B6 B7 H7 124.9 . . ?
B5 B7 H7 123.2 . . ?
C8 B7 H39 96.2 . . ?
C7 B7 H39 139.1 . . ?
B8 B7 H39 39.1 . . ?
B6 B7 H39 100.7 . . ?
B5 B7 H39 43.6 . . ?
H7 B7 H39 99.6 . . ?
B9 B8 C8 63.0(11) . . ?
B9 B8 B4 60.0(14) . . ?
C8 B8 B4 111.8(11) . . ?
B9 B8 B7 107.9(12) . . ?
C8 B8 B7 54.6(13) . . ?
B4 B8 B7 114.8(11) . . ?
B9 B8 B5 109.0(12) . . ?
C8 B8 B5 106.2(13) . . ?
B4 B8 B5 63.4(11) . . ?
B7 B8 B5 63.2(12) . . ?
B9 B8 H8 121.3 . . ?
C8 B8 H8 123.0 . . ?
B4 B8 H8 117.1 . . ?
B7 B8 H8 120.8 . . ?
B5 B8 H8 120.6 . . ?
B9 B8 H39 146.7 . . ?
C8 B8 H39 100.7 . . ?
B4 B8 H39 106.7 . . ?
B7 B8 H39 46.6 . . ?
B5 B8 H39 44.7 . . ?
H8 B8 H39 92.0 . . ?
B8 B9 B4 66.9(13) . . ?
B8 B9 C8 62.6(12) . . ?
B4 B9 C8 117.0(18) . . ?
B8 B9 B3 113.0(15) . . ?
B4 B9 B3 62.9(13) . . ?
C8 B9 B3 106.0(12) . . ?
B8 B9 H9 134.3 . . ?
B4 B9 H9 131.8 . . ?
C8 B9 H9 110.5 . . ?
B3 B9 H9 112.2 . . ?
B6 C7 C8 102.4(16) . . ?
B6 C7 B7 62.4(15) . . ?
C8 C7 B7 53.9(15) . . ?
B6 C7 B2 56.3(14) . . ?
C8 C7 B2 113.9(13) . . ?
B7 C7 B2 111.5(16) . . ?
B6 C7 H7A 142.0 . . ?
C8 C7 H7A 115.1 . . ?
B7 C7 H7A 137.4 . . ?
B2 C7 H7A 110.0 . . ?
B7 C8 B8 67.8(14) . . ?
B7 C8 B9 111.8(19) . . ?
B8 C8 B9 54.4(11) . . ?
B7 C8 C7 63.6(15) . . ?
B8 C8 C7 116.0(16) . . ?
B9 C8 C7 111.7(13) . . ?
B7 C8 H8A 133.4 . . ?
B8 C8 H8A 136.2 . . ?
B9 C8 H8A 113.5 . . ?
C7 C8 H8A 107.6 . . ?
B2' B1' B6' 63.5(14) . . ?
B2' B1' B5' 111.7(13) . . ?
B6' B1' B5' 61.4(8) . . ?
B2' B1' B3' 60.3(12) . . ?
B6' B1' B3' 112.2(13) . . ?
B5' B1' B3' 109.9(12) . . ?
B2' B1' B4' 106.7(14) . . ?
B6' B1' B4' 111.5(12) . . ?
B5' B1' B4' 62.9(10) . . ?
B3' B1' B4' 57.0(11) . . ?
B2' B1' H1' 120.6 . . ?
B6' B1' H1' 117.9 . . ?
B5' B1' H1' 119.0 . . ?
B3' B1' H1' 121.6 . . ?
B4' B1' H1' 122.3 . . ?
B1' B2' C7' 100.4(15) . . ?
B1' B2' B6' 63.1(12) . . ?
C7' B2' B6' 51.0(12) . . ?
B1' B2' B3' 68.6(12) . . ?
C7' B2' B3' 107.3(14) . . ?
B6' B2' B3' 118.4(14) . . ?
B1' B2' H2' 137.1 . . ?
C7' B2' H2' 121.1 . . ?
B6' B2' H2' 136.0 . . ?
B3' B2' H2' 105.4 . . ?
B2' B3' B9' 104.5(14) . . ?
B2' B3' B4' 104.5(12) . . ?
B9' B3' B4' 58.9(11) . . ?
B2' B3' B1' 51.1(11) . . ?
B9' B3' B1' 104.8(13) . . ?
B4' B3' B1' 63.4(11) . . ?
B2' B3' H3' 118.3 . . ?
B9' B3' H3' 115.1 . . ?
B4' B3' H3' 136.0 . . ?
B1' B3' H3' 139.9 . . ?
B2' B3' H39 93.5 . . ?
B9' B3' H39 41.6 . . ?
B4' B3' H39 100.5 . . ?
B1' B3' H39 128.1 . . ?
H3' B3' H39 87.3 . . ?
B9' B4' B8' 62.3(11) . . ?
B9' B4' B3' 59.7(10) . . ?
B8' B4' B3' 109.6(13) . . ?
B9' B4' B5' 104.7(11) . . ?
B8' B4' B5' 57.6(8) . . ?
B3' B4' B5' 104.2(11) . . ?
B9' B4' B1' 102.6(13) . . ?
B8' B4' B1' 100.5(10) . . ?
B3' B4' B1' 59.6(12) . . ?
B5' B4' B1' 53.5(9) . . ?
B9' B4' H4' 122.6 . . ?
B8' B4' H4' 122.2 . . ?
B3' B4' H4' 120.9 . . ?
B5' B4' H4' 125.9 . . ?
B1' B4' H4' 127.6 . . ?
B7' B5' B1' 106.8(8) . . ?
B7' B5' B6' 60.1(8) . . ?
B1' B5' B6' 59.2(7) . . ?
B7' B5' B8' 59.7(7) . . ?
B1' B5' B8' 109.0(10) . . ?
B6' B5' B8' 108.9(11) . . ?
B7' B5' B4' 106.3(10) . . ?
B1' B5' B4' 63.6(10) . . ?
B6' B5' B4' 110.4(12) . . ?
B8' B5' B4' 58.0(9) . . ?
B7' B5' H23 23(3) . . ?
B1' B5' H23 103(2) . . ?
B6' B5' H23 46(2) . . ?
B8' B5' H23 83(3) . . ?
B4' B5' H23 126(4) . . ?
B7' B5' H5' 123.2 . . ?
B1' B5' H5' 120.8 . . ?
B6' B5' H5' 120.8 . . ?
B8' B5' H5' 121.9 . . ?
B4' B5' H5' 120.9 . . ?
H23 B5' H5' 110.9 . . ?
C7' B6' B1' 101.9(13) . . ?
C7' B6' B2' 62.8(12) . . ?
B1' B6' B2' 53.4(12) . . ?
C7' B6' B7' 56.8(11) . . ?
B1' B6' B7' 105.6(10) . . ?
B2' B6' B7' 107.8(14) . . ?
C7' B6' B5' 100.9(13) . . ?
B1' B6' B5' 59.4(10) . . ?
B2' B6' B5' 102.1(11) . . ?
B7' B6' B5' 58.5(7) . . ?
C7' B6' H23 86(3) . . ?
B1' B6' H23 88.5(16) . . ?
B2' B6' H23 119(3) . . ?
B7' B6' H23 32(2) . . ?
B5' B6' H23 30.6(14) . . ?
C7' B6' H6' 124.9 . . ?
B1' B6' H6' 125.4 . . ?
B2' B6' H6' 123.1 . . ?
B7' B6' H6' 122.1 . . ?
B5' B6' H6' 125.5 . . ?
H23 B6' H6' 118.1 . . ?
C8' B7' C7' 58.7(10) . . ?
C8' B7' B5' 105.6(9) . . ?
C7' B7' B5' 100.2(9) . . ?
C8' B7' B6' 103.6(11) . . ?
C7' B7' B6' 52.7(11) . . ?
B5' B7' B6' 61.5(6) . . ?
C8' B7' B8' 60.0(10) . . ?
C7' B7' B8' 106.4(8) . . ?
B5' B7' B8' 62.5(8) . . ?
B6' B7' B8' 112.3(8) . . ?
C8' B7' H23 123(3) . . ?
C7' B7' H23 96(2) . . ?
B5' B7' H23 23(2) . . ?
B6' B7' H23 47.0(18) . . ?
B8' B7' H23 85(2) . . ?
C8' B7' H7' 123.7 . . ?
C7' B7' H7' 127.6 . . ?
B5' B7' H7' 123.2 . . ?
B6' B7' H7' 122.5 . . ?
B8' B7' H7' 118.5 . . ?
H23 B7' H7' 112.0 . . ?
C8' B8' B7' 51.8(7) . . ?
C8' B8' B5' 95.9(11) . . ?
B7' B8' B5' 57.8(6) . . ?
C8' B8' B4' 103.0(12) . . ?
B7' B8' B4' 109.9(11) . . ?
B5' B8' B4' 64.4(10) . . ?
C8' B8' B9' 60.3(12) . . ?
B7' B8' B9' 105.0(12) . . ?
B5' B8' B9' 106.5(12) . . ?
B4' B8' B9' 57.9(10) . . ?
C8' B8' H8' 129.7 . . ?
B7' B8' H8' 123.8 . . ?
B5' B8' H8' 124.4 . . ?
B4' B8' H8' 120.1 . . ?
B9' B8' H8' 122.1 . . ?
C8' B9' B4' 99.6(11) . . ?
C8' B9' B3' 103.8(15) . . ?
B4' B9' B3' 61.4(9) . . ?
C8' B9' B8' 53.9(9) . . ?
B4' B9' B8' 59.9(9) . . ?
B3' B9' B8' 109.1(11) . . ?
C8' B9' H9' 119.8 . . ?
B4' B9' H9' 139.6 . . ?
B3' B9' H9' 112.5 . . ?
B8' B9' H9' 137.8 . . ?
C8' B9' H39 96.0 . . ?
B4' B9' H39 103.1 . . ?
B3' B9' H39 41.7 . . ?
B8' B9' H39 136.3 . . ?
H9' B9' H39 82.6 . . ?
B6' C7' C8' 118.3(13) . . ?
B6' C7' B7' 70.5(10) . . ?
C8' C7' B7' 58.5(9) . . ?
B6' C7' B2' 66.3(13) . . ?
C8' C7' B2' 112.5(13) . . ?
B7' C7' B2' 120.7(10) . . ?
B6' C7' H7'1 130.5 . . ?
C8' C7' H7'1 110.0 . . ?
B7' C7' H7'1 133.8 . . ?
B2' C7' H7'1 105.2 . . ?
B7' C8' C7' 62.8(8) . . ?
B7' C8' B8' 68.1(9) . . ?
C7' C8' B8' 115.6(12) . . ?
B7' C8' B9' 123.2(13) . . ?
C7' C8' B9' 111.6(14) . . ?
B8' C8' B9' 65.9(11) . . ?
B7' C8' H8'1 131.3 . . ?
C7' C8' H8'1 109.7 . . ?
B8' C8' H8'1 133.9 . . ?
B9' C8' H8'1 104.7 . . ?

loop_
_geom_bond_atom_site_label_1
_geom_bond_atom_site_label_2
_geom_bond_distance
_geom_bond_site_symmetry_2
_geom_bond_publ_flag
N1 C2 1.328(4) . ?
N1 C3 1.375(4) . ?
N1 C1 1.463(4) . ?
C2 N2 1.341(4) . ?
C2 H2A 0.9500 . ?
N2 C4 1.366(5) . ?
N2 C5 1.452(5) . ?
C4 C3 1.318(5) . ?
C4 H4A 0.9500 . ?
C3 H3A 0.9500 . ?
C1 H1A 0.9800 . ?
C1 H1B 0.9800 . ?
C1 H1C 0.9800 . ?
C5 C6 1.395(6) . ?
C5 H5A 0.9900 . ?
C5 H5B 0.9900 . ?
C6 H6A 0.9800 . ?
C6 H6B 0.9800 . ?
C6 H6C 0.9800 . ?
B1 B6 1.65(4) . ?
B1 B5 1.66(4) . ?
B1 B3 1.764(18) . ?
B1 B2 1.82(3) . ?
B1 B4 1.94(3) . ?
B1 H1 1.1200 . ?
B2 H23 1.211(18) . ?
B2 B6 1.62(3) . ?
B2 C7 1.75(3) . ?
B2 B3 1.805(16) . ?
B2 H2 1.1200 . ?
B2 H23 1.211(18) . ?
B3 H23 1.219(18) . ?
B3 B4 1.85(3) . ?
B3 B9 1.92(3) . ?
B3 H23 1.219(18) . ?
B3 H3 1.1200 . ?
B4 B9 1.57(4) . ?
B4 B8 1.67(3) . ?
B4 B5 1.83(3) . ?
B4 H4 1.1200 . ?
B5 B6 1.72(4) . ?
B5 B8 1.80(3) . ?
B5 B7 1.85(3) . ?
B5 H5 1.1200 . ?
B5 H39 1.2805 . ?
B6 C7 1.68(3) . ?
B6 B7 1.75(4) . ?
B6 H6 1.1200 . ?
B7 C8 1.53(4) . ?
B7 C7 1.70(3) . ?
B7 B8 1.74(3) . ?
B7 H7 1.1200 . ?
B7 H39 1.2655 . ?
B8 B9 1.45(2) . ?
B8 C8 1.58(2) . ?
B8 H8 1.1200 . ?
B8 H39 1.0988 . ?
B9 C8 1.59(3) . ?
B9 H9 1.1200 . ?
C7 C8 1.68(3) . ?
C7 H7A 1.1200 . ?
C8 H8A 1.1200 . ?
B1' B2' 1.58(3) . ?
B1' B6' 1.753(15) . ?
B1' B5' 1.76(3) . ?
B1' B3' 1.89(3) . ?
B1' B4' 1.96(3) . ?
B1' H1' 1.1200 . ?
B2' C7' 1.71(3) . ?
B2' B6' 1.76(4) . ?
B2' B3' 1.76(3) . ?
B2' H2' 1.1200 . ?
B3' B9' 1.81(2) . ?
B3' B4' 1.84(3) . ?
B3' H3' 1.1200 . ?
B3' H39 1.2095 . ?
B4' B9' 1.79(3) . ?
B4' B8' 1.83(3) . ?
B4' B5' 1.94(2) . ?
B4' H4' 1.1200 . ?
B5' B7' 1.738(14) . ?
B5' B6' 1.792(15) . ?
B5' B8' 1.82(2) . ?
B5' H23 0.94(3) . ?
B5' H5' 1.1200 . ?
B6' C7' 1.49(3) . ?
B6' B7' 1.77(2) . ?
B6' H23 1.32(4) . ?
B6' H6' 1.1200 . ?
B7' C8' 1.504(16) . ?
B7' C7' 1.569(14) . ?
B7' B8' 1.774(16) . ?
B7' H23 0.95(5) . ?
B7' H7' 1.1200 . ?
B8' C8' 1.66(3) . ?
B8' B9' 1.87(3) . ?
B8' H8' 1.1200 . ?
B9' C8' 1.78(3) . ?
B9' H9' 1.1200 . ?
B9' H39 1.2069 . ?
C7' C8' 1.51(3) . ?
C7' H7'1 1.1200 . ?
C8' H8'1 1.1200 . ?

loop_
_geom_torsion_atom_site_label_1
_geom_torsion_atom_site_label_2
_geom_torsion_atom_site_label_3
_geom_torsion_atom_site_label_4
_geom_torsion
_geom_torsion_site_symmetry_1
_geom_torsion_site_symmetry_2
_geom_torsion_site_symmetry_3
_geom_torsion_site_symmetry_4
_geom_torsion_publ_flag
C3 N1 C2 N2 0.2(3) . . . . ?
C1 N1 C2 N2 -177.1(3) . . . . ?
N1 C2 N2 C4 -0.3(3) . . . . ?
N1 C2 N2 C5 176.8(3) . . . . ?
C2 N2 C4 C3 0.3(3) . . . . ?
C5 N2 C4 C3 -177.1(3) . . . . ?
N2 C4 C3 N1 -0.2(3) . . . . ?
C2 N1 C3 C4 0.0(3) . . . . ?
C1 N1 C3 C4 177.3(3) . . . . ?
C2 N2 C5 C6 2.7(5) . . . . ?
C4 N2 C5 C6 179.5(3) . . . . ?
B6 B1 B2 H23 -117(3) . . . . ?
B5 B1 B2 H23 -85(3) . . . . ?
B3 B1 B2 H23 16(3) . . . . ?
B4 B1 B2 H23 -21(3) . . . . ?
B5 B1 B2 B6 31.9(18) . . . . ?
B3 B1 B2 B6 132.9(17) . . . . ?
B4 B1 B2 B6 96.3(18) . . . . ?
B6 B1 B2 C7 -38.1(15) . . . . ?
B5 B1 B2 C7 -6.2(17) . . . . ?
B3 B1 B2 C7 94.9(13) . . . . ?
B4 B1 B2 C7 58.2(14) . . . . ?
B6 B1 B2 B3 -132.9(17) . . . . ?
B5 B1 B2 B3 -101.0(17) . . . . ?
B4 B1 B2 B3 -36.6(12) . . . . ?
B6 B1 B3 H23 22(3) . . . . ?
B5 B1 B3 H23 87(4) . . . . ?
B2 B1 B3 H23 -16(3) . . . . ?
B4 B1 B3 H23 123(3) . . . . ?
B6 B1 B3 B2 37.9(16) . . . . ?
B5 B1 B3 B2 103.0(18) . . . . ?
B4 B1 B3 B2 138.9(14) . . . . ?
B6 B1 B3 B4 -101.0(18) . . . . ?
B5 B1 B3 B4 -35.9(18) . . . . ?
B2 B1 B3 B4 -138.9(14) . . . . ?
B6 B1 B3 B9 -65.3(18) . . . . ?
B5 B1 B3 B9 0(2) . . . . ?
B2 B1 B3 B9 -103.2(14) . . . . ?
B4 B1 B3 B9 35.7(12) . . . . ?
B6 B2 B3 H23 117(5) . . . . ?
C7 B2 B3 H23 56(5) . . . . ?
B1 B2 B3 H23 156(5) . . . . ?
H23 B2 B3 B1 -156(5) . . . . ?
B6 B2 B3 B1 -38.9(15) . . . . ?
C7 B2 B3 B1 -99.9(14) . . . . ?
H23 B2 B3 B4 -115(5) . . . . ?
B6 B2 B3 B4 1.6(19) . . . . ?
C7 B2 B3 B4 -59.4(17) . . . . ?
B1 B2 B3 B4 40.5(14) . . . . ?
H23 B2 B3 B9 -63(5) . . . . ?
B6 B2 B3 B9 53.6(18) . . . . ?
C7 B2 B3 B9 -7.4(17) . . . . ?
B1 B2 B3 B9 92.5(14) . . . . ?
H23 B3 B4 B9 45(2) . . . . ?
B1 B3 B4 B9 130.6(15) . . . . ?
B2 B3 B4 B9 91.7(17) . . . . ?
H23 B3 B4 B8 8(2) . . . . ?
B1 B3 B4 B8 93.7(14) . . . . ?
B2 B3 B4 B8 54.8(17) . . . . ?
B9 B3 B4 B8 -36.9(13) . . . . ?
H23 B3 B4 B5 -55(2) . . . . ?
B1 B3 B4 B5 30.6(14) . . . . ?
B2 B3 B4 B5 -8.3(19) . . . . ?
B9 B3 B4 B5 -100.1(17) . . . . ?
H23 B3 B4 B1 -85.6(19) . . . . ?
B2 B3 B4 B1 -38.9(13) . . . . ?
B9 B3 B4 B1 -130.6(15) . . . . ?
B6 B1 B4 B9 48(2) . . . . ?
B5 B1 B4 B9 93.2(19) . . . . ?
B3 B1 B4 B9 -47.1(16) . . . . ?
B2 B1 B4 B9 -10.1(19) . . . . ?
B6 B1 B4 B8 -7(2) . . . . ?
B5 B1 B4 B8 38.5(15) . . . . ?
B3 B1 B4 B8 -101.9(16) . . . . ?
B2 B1 B4 B8 -64.9(16) . . . . ?
B6 B1 B4 B5 -45.4(18) . . . . ?
B3 B1 B4 B5 -140.4(18) . . . . ?
B2 B1 B4 B5 -103.3(17) . . . . ?
B6 B1 B4 B3 94.9(17) . . . . ?
B5 B1 B4 B3 140.4(18) . . . . ?
B2 B1 B4 B3 37.0(12) . . . . ?
B3 B1 B5 B6 -93.8(17) . . . . ?
B2 B1 B5 B6 -29.2(14) . . . . ?
B4 B1 B5 B6 -129.4(17) . . . . ?
B6 B1 B5 B8 92.9(18) . . . . ?
B3 B1 B5 B8 -1(2) . . . . ?
B2 B1 B5 B8 63.7(19) . . . . ?
B4 B1 B5 B8 -36.5(14) . . . . ?
B6 B1 B5 B4 129.4(17) . . . . ?
B3 B1 B5 B4 35.6(17) . . . . ?
B2 B1 B5 B4 100.2(14) . . . . ?
B6 B1 B5 B7 32.9(17) . . . . ?
B3 B1 B5 B7 -61(2) . . . . ?
B2 B1 B5 B7 4(2) . . . . ?
B4 B1 B5 B7 -96.5(19) . . . . ?
B9 B4 B5 B1 -101.2(16) . . . . ?
B8 B4 B5 B1 -136.5(16) . . . . ?
B3 B4 B5 B1 -32.1(15) . . . . ?
B9 B4 B5 B6 -57.5(19) . . . . ?
B8 B4 B5 B6 -92.7(17) . . . . ?
B3 B4 B5 B6 12(2) . . . . ?
B1 B4 B5 B6 43.7(17) . . . . ?
B9 B4 B5 B8 35.3(10) . . . . ?
B3 B4 B5 B8 104.4(15) . . . . ?
B1 B4 B5 B8 136.5(16) . . . . ?
B9 B4 B5 B7 2.8(16) . . . . ?
B8 B4 B5 B7 -32.4(11) . . . . ?
B3 B4 B5 B7 71.9(16) . . . . ?
B1 B4 B5 B7 104.1(17) . . . . ?
H23 B2 B6 B1 82(2) . . . . ?
C7 B2 B6 B1 136.2(15) . . . . ?
B3 B2 B6 B1 39.5(13) . . . . ?
H23 B2 B6 C7 -55(2) . . . . ?
B3 B2 B6 C7 -96.7(14) . . . . ?
B1 B2 B6 C7 -136.2(15) . . . . ?
H23 B2 B6 B5 49(3) . . . . ?
C7 B2 B6 B5 104(2) . . . . ?
B3 B2 B6 B5 7(2) . . . . ?
B1 B2 B6 B5 -32.4(17) . . . . ?
H23 B2 B6 B7 -24(3) . . . . ?
C7 B2 B6 B7 30.5(17) . . . . ?
B3 B2 B6 B7 -66(2) . . . . ?
B1 B2 B6 B7 -106(2) . . . . ?
B5 B1 B6 B2 -146.1(17) . . . . ?
B3 B1 B6 B2 -40.6(14) . . . . ?
B4 B1 B6 B2 -101.9(15) . . . . ?
B5 B1 B6 C7 -102(2) . . . . ?
B3 B1 B6 C7 3(2) . . . . ?
B2 B1 B6 C7 43.7(16) . . . . ?
B4 B1 B6 C7 -58(2) . . . . ?
B3 B1 B6 B5 105.5(17) . . . . ?
B2 B1 B6 B5 146.1(17) . . . . ?
B4 B1 B6 B5 44.2(15) . . . . ?
B5 B1 B6 B7 -36.7(18) . . . . ?
B3 B1 B6 B7 69(2) . . . . ?
B2 B1 B6 B7 109.4(18) . . . . ?
B4 B1 B6 B7 8(2) . . . . ?
B1 B5 B6 B2 35.5(19) . . . . ?
B8 B5 B6 B2 -70(2) . . . . ?
B4 B5 B6 B2 -13(3) . . . . ?
B7 B5 B6 B2 -107(2) . . . . ?
B8 B5 B6 B1 -105.0(17) . . . . ?
B4 B5 B6 B1 -48.5(16) . . . . ?
B7 B5 B6 B1 -142.5(18) . . . . ?
B1 B5 B6 C7 107.0(17) . . . . ?
B8 B5 B6 C7 2.0(19) . . . . ?
B4 B5 B6 C7 59(2) . . . . ?
B7 B5 B6 C7 -35.5(17) . . . . ?
B1 B5 B6 B7 142.5(18) . . . . ?
B8 B5 B6 B7 37.5(14) . . . . ?
B4 B5 B6 B7 94.0(19) . . . . ?
B2 B6 B7 C8 10(3) . . . . ?
B1 B6 B7 C8 -65(2) . . . . ?
C7 B6 B7 C8 42.4(16) . . . . ?
B5 B6 B7 C8 -99(2) . . . . ?
B2 B6 B7 C7 -32.0(18) . . . . ?
B1 B6 B7 C7 -107.2(18) . . . . ?
B5 B6 B7 C7 -141.6(17) . . . . ?
B2 B6 B7 B8 70(2) . . . . ?
B1 B6 B7 B8 -5(2) . . . . ?
C7 B6 B7 B8 102.1(17) . . . . ?
B5 B6 B7 B8 -39.5(14) . . . . ?
B2 B6 B7 B5 110(2) . . . . ?
B1 B6 B7 B5 34.4(19) . . . . ?
C7 B6 B7 B5 141.6(17) . . . . ?
B1 B5 B7 C8 66(2) . . . . ?
B6 B5 B7 C8 98.7(16) . . . . ?
B8 B5 B7 C8 -35.9(13) . . . . ?
B4 B5 B7 C8 -4.4(18) . . . . ?
B1 B5 B7 C7 0(2) . . . . ?
B6 B5 B7 C7 33.3(15) . . . . ?
B8 B5 B7 C7 -101.3(18) . . . . ?
B4 B5 B7 C7 -69.7(19) . . . . ?
B1 B5 B7 B8 101.7(18) . . . . ?
B6 B5 B7 B8 134.6(15) . . . . ?
B4 B5 B7 B8 31.6(11) . . . . ?
B1 B5 B7 B6 -33.0(16) . . . . ?
B8 B5 B7 B6 -134.6(15) . . . . ?
B4 B5 B7 B6 -103.1(15) . . . . ?
B5 B4 B8 B9 135.2(14) . . . . ?
B3 B4 B8 B9 44.1(13) . . . . ?
B1 B4 B8 B9 101.4(15) . . . . ?
B9 B4 B8 C8 -37.3(13) . . . . ?
B5 B4 B8 C8 97.9(15) . . . . ?
B3 B4 B8 C8 6.8(17) . . . . ?
B1 B4 B8 C8 64.1(17) . . . . ?
B9 B4 B8 B7 -97.2(14) . . . . ?
B5 B4 B8 B7 38.0(16) . . . . ?
B3 B4 B8 B7 -53.1(17) . . . . ?
B1 B4 B8 B7 4.2(19) . . . . ?
B9 B4 B8 B5 -135.2(14) . . . . ?
B3 B4 B8 B5 -91.1(14) . . . . ?
B1 B4 B8 B5 -33.8(13) . . . . ?
C8 B7 B8 B9 35.4(14) . . . . ?
C7 B7 B8 B9 -4(2) . . . . ?
B6 B7 B8 B9 -64.7(18) . . . . ?
B5 B7 B8 B9 -102.7(15) . . . . ?
C7 B7 B8 C8 -39.4(14) . . . . ?
B6 B7 B8 C8 -100.1(17) . . . . ?
B5 B7 B8 C8 -138.1(14) . . . . ?
C8 B7 B8 B4 100.0(15) . . . . ?
C7 B7 B8 B4 61(2) . . . . ?
B6 B7 B8 B4 0(2) . . . . ?
B5 B7 B8 B4 -38.1(15) . . . . ?
C8 B7 B8 B5 138.1(14) . . . . ?
C7 B7 B8 B5 98.7(16) . . . . ?
B6 B7 B8 B5 38.0(14) . . . . ?
B1 B5 B8 B9 2(2) . . . . ?
B6 B5 B8 B9 62.8(17) . . . . ?
B4 B5 B8 B9 -40.2(15) . . . . ?
B7 B5 B8 B9 101.0(14) . . . . ?
B1 B5 B8 C8 -64(2) . . . . ?
B6 B5 B8 C8 -3.7(16) . . . . ?
B4 B5 B8 C8 -106.6(13) . . . . ?
B7 B5 B8 C8 34.6(13) . . . . ?
B1 B5 B8 B4 42.3(17) . . . . ?
B6 B5 B8 B4 103.0(15) . . . . ?
B7 B5 B8 B4 141.2(14) . . . . ?
B1 B5 B8 B7 -99(2) . . . . ?
B6 B5 B8 B7 -38.3(15) . . . . ?
B4 B5 B8 B7 -141.2(14) . . . . ?
C8 B8 B9 B4 140.8(12) . . . . ?
B7 B8 B9 B4 108.8(13) . . . . ?
B5 B8 B9 B4 41.8(14) . . . . ?
B4 B8 B9 C8 -140.8(12) . . . . ?
B7 B8 B9 C8 -32.0(14) . . . . ?
B5 B8 B9 C8 -99.0(15) . . . . ?
C8 B8 B9 B3 96.7(15) . . . . ?
B4 B8 B9 B3 -44.1(14) . . . . ?
B7 B8 B9 B3 64.7(18) . . . . ?
B5 B8 B9 B3 -2.3(19) . . . . ?
B5 B4 B9 B8 -39.6(11) . . . . ?
B3 B4 B9 B8 -134.0(12) . . . . ?
B1 B4 B9 B8 -93.3(13) . . . . ?
B8 B4 B9 C8 39.0(12) . . . . ?
B5 B4 B9 C8 -0.5(18) . . . . ?
B3 B4 B9 C8 -95.0(13) . . . . ?
B1 B4 B9 C8 -54.3(19) . . . . ?
B8 B4 B9 B3 134.0(12) . . . . ?
B5 B4 B9 B3 94.4(13) . . . . ?
B1 B4 B9 B3 40.7(12) . . . . ?
H23 B3 B9 B8 -98(2) . . . . ?
B1 B3 B9 B8 1.7(18) . . . . ?
B2 B3 B9 B8 -61.1(18) . . . . ?
B4 B3 B9 B8 46.0(14) . . . . ?
H23 B3 B9 B4 -144(2) . . . . ?
B1 B3 B9 B4 -44.3(14) . . . . ?
B2 B3 B9 B4 -107.1(15) . . . . ?
H23 B3 B9 C8 -31(2) . . . . ?
B1 B3 B9 C8 68.3(17) . . . . ?
B2 B3 B9 C8 5.5(19) . . . . ?
B4 B3 B9 C8 112.6(18) . . . . ?
B2 B6 C7 C8 110.6(14) . . . . ?
B1 B6 C7 C8 65(2) . . . . ?
B5 B6 C7 C8 0(2) . . . . ?
B7 B6 C7 C8 -37.2(16) . . . . ?
B2 B6 C7 B7 147.8(18) . . . . ?
B1 B6 C7 B7 103(2) . . . . ?
B5 B6 C7 B7 37.6(18) . . . . ?
B1 B6 C7 B2 -45.2(17) . . . . ?
B5 B6 C7 B2 -110.3(17) . . . . ?
B7 B6 C7 B2 -147.8(18) . . . . ?
C8 B7 C7 B6 -133.0(18) . . . . ?
B8 B7 C7 B6 -95.9(16) . . . . ?
B5 B7 C7 B6 -32.8(15) . . . . ?
B8 B7 C7 C8 37.1(14) . . . . ?
B6 B7 C7 C8 133.0(18) . . . . ?
B5 B7 C7 C8 100(2) . . . . ?
C8 B7 C7 B2 -104.6(16) . . . . ?
B8 B7 C7 B2 -67.4(18) . . . . ?
B6 B7 C7 B2 28.4(15) . . . . ?
B5 B7 C7 B2 -4(2) . . . . ?
H23 B2 C7 B6 132(3) . . . . ?
B3 B2 C7 B6 96.8(16) . . . . ?
B1 B2 C7 B6 36.9(15) . . . . ?
H23 B2 C7 C8 42(3) . . . . ?
B6 B2 C7 C8 -89.2(17) . . . . ?
B3 B2 C7 C8 7.5(18) . . . . ?
B1 B2 C7 C8 -52.4(16) . . . . ?
H23 B2 C7 B7 101(3) . . . . ?
B6 B2 C7 B7 -30.4(18) . . . . ?
B3 B2 C7 B7 66.3(18) . . . . ?
B1 B2 C7 B7 6.4(18) . . . . ?
C7 B7 C8 B8 137.0(14) . . . . ?
B6 B7 C8 B8 96.7(17) . . . . ?
B5 B7 C8 B8 37.1(12) . . . . ?
C7 B7 C8 B9 104.2(14) . . . . ?
B8 B7 C8 B9 -32.8(12) . . . . ?
B6 B7 C8 B9 64(2) . . . . ?
B5 B7 C8 B9 4.3(19) . . . . ?
B8 B7 C8 C7 -137.0(14) . . . . ?
B6 B7 C8 C7 -40.3(16) . . . . ?
B5 B7 C8 C7 -99.9(16) . . . . ?
B9 B8 C8 B7 -141.8(15) . . . . ?
B4 B8 C8 B7 -105.7(14) . . . . ?
B5 B8 C8 B7 -38.4(13) . . . . ?
B4 B8 C8 B9 36.1(13) . . . . ?
B7 B8 C8 B9 141.8(15) . . . . ?
B5 B8 C8 B9 103.4(14) . . . . ?
B9 B8 C8 C7 -99.0(15) . . . . ?
B4 B8 C8 C7 -62.9(17) . . . . ?
B7 B8 C8 C7 42.8(15) . . . . ?
B5 B8 C8 C7 4.4(17) . . . . ?
B8 B9 C8 B7 38.1(14) . . . . ?
B4 B9 C8 B7 -3(2) . . . . ?
B3 B9 C8 B7 -69.9(18) . . . . ?
B4 B9 C8 B8 -40.7(13) . . . . ?
B3 B9 C8 B8 -108.0(16) . . . . ?
B8 B9 C8 C7 107.2(17) . . . . ?
B4 B9 C8 C7 66.5(19) . . . . ?
B3 B9 C8 C7 -1(2) . . . . ?
B6 C7 C8 B7 41.6(17) . . . . ?
B2 C7 C8 B7 100.0(18) . . . . ?
B6 C7 C8 B8 -3.1(18) . . . . ?
B7 C7 C8 B8 -44.7(16) . . . . ?
B2 C7 C8 B8 55.3(18) . . . . ?
B6 C7 C8 B9 -62.9(19) . . . . ?
B7 C7 C8 B9 -104(2) . . . . ?
B2 C7 C8 B9 -4(2) . . . . ?
B6' B1' B2' C7' -35.8(12) . . . . ?
B5' B1' B2' C7' 3.4(16) . . . . ?
B3' B1' B2' C7' 104.6(14) . . . . ?
B4' B1' B2' C7' 70.3(16) . . . . ?
B5' B1' B2' B6' 39.2(12) . . . . ?
B3' B1' B2' B6' 140.5(15) . . . . ?
B4' B1' B2' B6' 106.1(14) . . . . ?
B6' B1' B2' B3' -140.5(15) . . . . ?
B5' B1' B2' B3' -101.2(14) . . . . ?
B4' B1' B2' B3' -34.3(14) . . . . ?
B1' B2' B3' B9' 97.5(14) . . . . ?
C7' B2' B3' B9' 2.9(15) . . . . ?
B6' B2' B3' B9' 57.3(18) . . . . ?
B1' B2' B3' B4' 36.5(14) . . . . ?
C7' B2' B3' B4' -58.2(15) . . . . ?
B6' B2' B3' B4' -4(2) . . . . ?
C7' B2' B3' B1' -94.7(16) . . . . ?
B6' B2' B3' B1' -40.2(15) . . . . ?
B6' B1' B3' B2' 38.0(16) . . . . ?
B5' B1' B3' B2' 104.3(14) . . . . ?
B4' B1' B3' B2' 139.9(16) . . . . ?
B2' B1' B3' B9' -96.8(15) . . . . ?
B6' B1' B3' B9' -58.8(18) . . . . ?
B5' B1' B3' B9' 7.5(16) . . . . ?
B4' B1' B3' B9' 43.1(12) . . . . ?
B2' B1' B3' B4' -139.9(16) . . . . ?
B6' B1' B3' B4' -101.9(15) . . . . ?
B5' B1' B3' B4' -35.6(11) . . . . ?
B2' B3' B4' B9' 98.4(14) . . . . ?
B1' B3' B4' B9' 129.6(13) . . . . ?
B2' B3' B4' B8' 59.8(15) . . . . ?
B9' B3' B4' B8' -38.6(13) . . . . ?
B1' B3' B4' B8' 90.9(12) . . . . ?
B2' B3' B4' B5' -0.5(17) . . . . ?
B9' B3' B4' B5' -98.9(13) . . . . ?
B1' B3' B4' B5' 30.6(10) . . . . ?
B2' B3' B4' B1' -31.1(12) . . . . ?
B9' B3' B4' B1' -129.6(13) . . . . ?
B2' B1' B4' B9' -7.3(19) . . . . ?
B6' B1' B4' B9' 60.2(17) . . . . ?
B5' B1' B4' B9' 99.0(11) . . . . ?
B3' B1' B4' B9' -43.0(11) . . . . ?
B2' B1' B4' B8' -70.9(18) . . . . ?
B6' B1' B4' B8' -3.4(18) . . . . ?
B5' B1' B4' B8' 35.4(10) . . . . ?
B3' B1' B4' B8' -106.7(14) . . . . ?
B2' B1' B4' B3' 35.7(15) . . . . ?
B6' B1' B4' B3' 103.2(15) . . . . ?
B5' B1' B4' B3' 142.0(12) . . . . ?
B2' B1' B4' B5' -106.3(15) . . . . ?
B6' B1' B4' B5' -38.8(12) . . . . ?
B3' B1' B4' B5' -142.0(12) . . . . ?
B2' B1' B5' B7' -2.0(15) . . . . ?
B6' B1' B5' B7' 38.1(10) . . . . ?
B3' B1' B5' B7' -67.0(12) . . . . ?
B4' B1' B5' B7' -100.2(11) . . . . ?
B2' B1' B5' B6' -40.1(14) . . . . ?
B3' B1' B5' B6' -105.1(14) . . . . ?
B4' B1' B5' B6' -138.4(13) . . . . ?
B2' B1' B5' B8' 61.1(14) . . . . ?
B6' B1' B5' B8' 101.2(12) . . . . ?
B3' B1' B5' B8' -3.9(13) . . . . ?
B4' B1' B5' B8' -37.2(10) . . . . ?
B2' B1' B5' B4' 98.3(16) . . . . ?
B6' B1' B5' B4' 138.4(13) . . . . ?
B3' B1' B5' B4' 33.3(11) . . . . ?
B9' B4' B5' B7' 6.0(14) . . . . ?
B8' B4' B5' B7' -36.6(10) . . . . ?
B3' B4' B5' B7' 67.8(13) . . . . ?
B1' B4' B5' B7' 101.0(9) . . . . ?
B9' B4' B5' B1' -95.0(13) . . . . ?
B8' B4' B5' B1' -137.6(11) . . . . ?
B3' B4' B5' B1' -33.2(11) . . . . ?
B9' B4' B5' B6' -57.5(15) . . . . ?
B8' B4' B5' B6' -100.1(13) . . . . ?
B3' B4' B5' B6' 4.3(16) . . . . ?
B1' B4' B5' B6' 37.5(12) . . . . ?
B9' B4' B5' B8' 42.6(12) . . . . ?
B3' B4' B5' B8' 104.4(13) . . . . ?
B1' B4' B5' B8' 137.6(11) . . . . ?
B2' B1' B6' C7' 42.3(13) . . . . ?
B5' B1' B6' C7' -95.7(13) . . . . ?
B3' B1' B6' C7' 5.6(18) . . . . ?
B4' B1' B6' C7' -56.2(16) . . . . ?
B5' B1' B6' B2' -138.0(14) . . . . ?
B3' B1' B6' B2' -36.7(15) . . . . ?
B4' B1' B6' B2' -98.6(16) . . . . ?
B2' B1' B6' B7' 100.9(15) . . . . ?
B5' B1' B6' B7' -37.1(9) . . . . ?
B3' B1' B6' B7' 64.2(16) . . . . ?
B4' B1' B6' B7' 2.3(17) . . . . ?
B2' B1' B6' B5' 138.0(14) . . . . ?
B3' B1' B6' B5' 101.3(15) . . . . ?
B4' B1' B6' B5' 39.5(13) . . . . ?
B1' B2' B6' C7' -132.2(13) . . . . ?
B3' B2' B6' C7' -89.8(17) . . . . ?
C7' B2' B6' B1' 132.2(13) . . . . ?
B3' B2' B6' B1' 42.4(15) . . . . ?
B1' B2' B6' B7' -96.5(11) . . . . ?
C7' B2' B6' B7' 35.6(10) . . . . ?
B3' B2' B6' B7' -54.2(19) . . . . ?
B1' B2' B6' B5' -36.1(12) . . . . ?
C7' B2' B6' B5' 96.1(14) . . . . ?
B3' B2' B6' B5' 6.3(19) . . . . ?
B7' B5' B6' C7' -39.5(11) . . . . ?
B1' B5' B6' C7' 97.5(13) . . . . ?
B8' B5' B6' C7' -3.8(16) . . . . ?
B4' B5' B6' C7' 58.1(16) . . . . ?
B7' B5' B6' B1' -137.0(11) . . . . ?
B8' B5' B6' B1' -101.4(12) . . . . ?
B4' B5' B6' B1' -39.4(13) . . . . ?
B7' B5' B6' B2' -103.6(14) . . . . ?
B1' B5' B6' B2' 33.3(12) . . . . ?
B8' B5' B6' B2' -68.0(15) . . . . ?
B4' B5' B6' B2' -6.1(16) . . . . ?
B1' B5' B6' B7' 137.0(11) . . . . ?
B8' B5' B6' B7' 35.6(9) . . . . ?
B4' B5' B6' B7' 97.6(11) . . . . ?
B1' B5' B7' C8' 59.5(12) . . . . ?
B6' B5' B7' C8' 97.3(12) . . . . ?
B8' B5' B7' C8' -43.1(11) . . . . ?
B4' B5' B7' C8' -7.2(13) . . . . ?
B1' B5' B7' C7' -0.6(11) . . . . ?
B6' B5' B7' C7' 37.1(11) . . . . ?
B8' B5' B7' C7' -103.3(9) . . . . ?
B4' B5' B7' C7' -67.4(11) . . . . ?
B1' B5' B7' B6' -37.7(9) . . . . ?
B8' B5' B7' B6' -140.4(11) . . . . ?
B4' B5' B7' B6' -104.5(13) . . . . ?
B1' B5' B7' B8' 102.6(11) . . . . ?
B6' B5' B7' B8' 140.4(11) . . . . ?
B4' B5' B7' B8' 35.9(10) . . . . ?
C7' B6' B7' C8' 31.2(12) . . . . ?
B1' B6' B7' C8' -63.0(14) . . . . ?
B2' B6' B7' C8' -7.1(14) . . . . ?
B5' B6' B7' C8' -100.6(11) . . . . ?
B1' B6' B7' C7' -94.2(14) . . . . ?
B2' B6' B7' C7' -38.3(11) . . . . ?
B5' B6' B7' C7' -131.8(12) . . . . ?
C7' B6' B7' B5' 131.8(12) . . . . ?
B1' B6' B7' B5' 37.6(11) . . . . ?
B2' B6' B7' B5' 93.5(12) . . . . ?
C7' B6' B7' B8' 94.1(11) . . . . ?
B1' B6' B7' B8' -0.1(15) . . . . ?
B2' B6' B7' B8' 55.8(13) . . . . ?
B5' B6' B7' B8' -37.7(10) . . . . ?
C7' B7' B8' C8' -37.5(11) . . . . ?
B5' B7' B8' C8' -130.6(12) . . . . ?
B6' B7' B8' C8' -93.3(13) . . . . ?
C8' B7' B8' B5' 130.6(12) . . . . ?
C7' B7' B8' B5' 93.1(10) . . . . ?
B6' B7' B8' B5' 37.3(10) . . . . ?
C8' B7' B8' B4' 91.1(13) . . . . ?
C7' B7' B8' B4' 53.6(13) . . . . ?
B5' B7' B8' B4' -39.5(12) . . . . ?
B6' B7' B8' B4' -2.2(15) . . . . ?
C8' B7' B8' B9' 30.3(12) . . . . ?
C7' B7' B8' B9' -7.1(14) . . . . ?
B5' B7' B8' B9' -100.3(12) . . . . ?
B6' B7' B8' B9' -63.0(13) . . . . ?
B7' B5' B8' C8' 36.9(8) . . . . ?
B1' B5' B8' C8' -61.9(11) . . . . ?
B6' B5' B8' C8' 1.1(13) . . . . ?
B4' B5' B8' C8' -101.6(12) . . . . ?
B1' B5' B8' B7' -98.8(8) . . . . ?
B6' B5' B8' B7' -35.8(9) . . . . ?
B4' B5' B8' B7' -138.4(11) . . . . ?
B7' B5' B8' B4' 138.4(11) . . . . ?
B1' B5' B8' B4' 39.7(11) . . . . ?
B6' B5' B8' B4' 102.7(14) . . . . ?
B7' B5' B8' B9' 97.6(12) . . . . ?
B1' B5' B8' B9' -1.1(13) . . . . ?
B6' B5' B8' B9' 61.9(14) . . . . ?
B4' B5' B8' B9' -40.8(11) . . . . ?
B9' B4' B8' C8' -41.8(13) . . . . ?
B3' B4' B8' C8' -4.3(15) . . . . ?
B5' B4' B8' C8' 90.4(11) . . . . ?
B1' B4' B8' C8' 57.0(15) . . . . ?
B9' B4' B8' B7' -95.6(13) . . . . ?
B3' B4' B8' B7' -58.1(14) . . . . ?
B5' B4' B8' B7' 36.6(9) . . . . ?
B1' B4' B8' B7' 3.2(15) . . . . ?
B9' B4' B8' B5' -132.3(13) . . . . ?
B3' B4' B8' B5' -94.8(11) . . . . ?
B1' B4' B8' B5' -33.4(10) . . . . ?
B3' B4' B8' B9' 37.5(13) . . . . ?
B5' B4' B8' B9' 132.3(13) . . . . ?
B1' B4' B8' B9' 98.8(15) . . . . ?
B8' B4' B9' C8' 37.8(11) . . . . ?
B3' B4' B9' C8' -100.6(15) . . . . ?
B5' B4' B9' C8' -2.5(16) . . . . ?
B1' B4' B9' C8' -57.6(15) . . . . ?
B8' B4' B9' B3' 138.4(13) . . . . ?
B5' B4' B9' B3' 98.1(12) . . . . ?
B1' B4' B9' B3' 43.0(13) . . . . ?
B3' B4' B9' B8' -138.4(13) . . . . ?
B5' B4' B9' B8' -40.3(11) . . . . ?
B1' B4' B9' B8' -95.4(12) . . . . ?
B2' B3' B9' C8' -4.8(14) . . . . ?
B4' B3' B9' C8' 93.6(11) . . . . ?
B1' B3' B9' C8' 48.1(14) . . . . ?
B2' B3' B9' B4' -98.4(12) . . . . ?
B1' B3' B9' B4' -45.5(12) . . . . ?
B2' B3' B9' B8' -60.9(16) . . . . ?
B4' B3' B9' B8' 37.5(11) . . . . ?
B1' B3' B9' B8' -8.0(17) . . . . ?
B7' B8' B9' C8' -27.2(10) . . . . ?
B5' B8' B9' C8' -87.5(12) . . . . ?
B4' B8' B9' C8' -131.6(14) . . . . ?
C8' B8' B9' B4' 131.6(14) . . . . ?
B7' B8' B9' B4' 104.3(12) . . . . ?
B5' B8' B9' B4' 44.1(11) . . . . ?
C8' B8' B9' B3' 93.4(16) . . . . ?
B7' B8' B9' B3' 66.2(15) . . . . ?
B5' B8' B9' B3' 6.0(17) . . . . ?
B4' B8' B9' B3' -38.1(11) . . . . ?
B1' B6' C7' C8' 66.3(18) . . . . ?
B2' B6' C7' C8' 103.7(15) . . . . ?
B7' B6' C7' C8' -34.7(12) . . . . ?
B5' B6' C7' C8' 5.6(19) . . . . ?
B1' B6' C7' B7' 101.0(11) . . . . ?
B2' B6' C7' B7' 138.5(10) . . . . ?
B5' B6' C7' B7' 40.3(10) . . . . ?
B1' B6' C7' B2' -37.5(12) . . . . ?
B7' B6' C7' B2' -138.5(10) . . . . ?
B5' B6' C7' B2' -98.1(12) . . . . ?
C8' B7' C7' B6' -143.9(13) . . . . ?
B5' B7' C7' B6' -41.7(9) . . . . ?
B8' B7' C7' B6' -105.9(10) . . . . ?
B5' B7' C7' C8' 102.2(10) . . . . ?
B6' B7' C7' C8' 143.9(13) . . . . ?
B8' B7' C7' C8' 38.1(11) . . . . ?
C8' B7' C7' B2' -99.0(16) . . . . ?
B5' B7' C7' B2' 3.2(15) . . . . ?
B6' B7' C7' B2' 44.9(14) . . . . ?
B8' B7' C7' B2' -61.0(15) . . . . ?
B1' B2' C7' B6' 42.2(12) . . . . ?
B3' B2' C7' B6' 112.9(15) . . . . ?
B1' B2' C7' C8' -70.1(16) . . . . ?
B6' B2' C7' C8' -112.3(13) . . . . ?
B3' B2' C7' C8' 0.6(17) . . . . ?
B1' B2' C7' B7' -4.4(19) . . . . ?
B6' B2' C7' B7' -46.6(12) . . . . ?
B3' B2' C7' B7' 66.3(17) . . . . ?
B5' B7' C8' C7' -92.6(11) . . . . ?
B6' B7' C8' C7' -28.8(11) . . . . ?
B8' B7' C8' C7' -136.9(12) . . . . ?
C7' B7' C8' B8' 136.9(12) . . . . ?
B5' B7' C8' B8' 44.4(10) . . . . ?
B6' B7' C8' B8' 108.1(10) . . . . ?
C7' B7' C8' B9' 99.1(17) . . . . ?
B5' B7' C8' B9' 6.6(19) . . . . ?
B6' B7' C8' B9' 70.3(18) . . . . ?
B8' B7' C8' B9' -37.8(15) . . . . ?
B6' C7' C8' B7' 39.1(14) . . . . ?
B2' C7' C8' B7' 113.3(12) . . . . ?
B6' C7' C8' B8' -6(2) . . . . ?
B7' C7' C8' B8' -44.7(10) . . . . ?
B2' C7' C8' B8' 68.6(15) . . . . ?
B6' C7' C8' B9' -78.3(17) . . . . ?
B7' C7' C8' B9' -117.3(14) . . . . ?
B2' C7' C8' B9' -4.0(17) . . . . ?
B5' B8' C8' B7' -40.2(9) . . . . ?
B4' B8' C8' B7' -105.2(11) . . . . ?
B9' B8' C8' B7' -145.8(13) . . . . ?
B7' B8' C8' C7' 42.3(10) . . . . ?
B5' B8' C8' C7' 2.1(15) . . . . ?
B4' B8' C8' C7' -62.9(15) . . . . ?
B9' B8' C8' C7' -103.5(15) . . . . ?
B7' B8' C8' B9' 145.8(13) . . . . ?
B5' B8' C8' B9' 105.6(12) . . . . ?
B4' B8' C8' B9' 40.6(11) . . . . ?
B4' B9' C8' B7' -2(2) . . . . ?
B3' B9' C8' B7' -65.2(19) . . . . ?
B8' B9' C8' B7' 38.6(15) . . . . ?
B4' B9' C8' C7' 68.4(15) . . . . ?
B3' B9' C8' C7' 5.6(15) . . . . ?
B8' B9' C8' C7' 109.4(14) . . . . ?
B4' B9' C8' B8' -41.0(12) . . . . ?
B3' B9' C8' B8' -103.8(12) . . . . ?
